data_4320244
loop_
_publ_author_name
'Marilena Ferbinteanu'
'Herbert W. Roesky'
'Fanica Cimpoesu'
'Mihail Atanasov'
'Sinje K\"opke'
'Regine Herbst-Irmer'

_publ_contact_author
;
     Dr. Regine Herbst-Irmer
     Institut f\"ur Anorganische Chemie
     Universit\"at G\"ottingen
     Tammannstr. 4
     37077 G\"ottingen
     Germany
;
_publ_contact_author_email rherbst@shelx.uni-ac.gwdg.de
_publ_contact_author_fax '049 551 392582'
_publ_contact_author_phone '049 551 393007'
_publ_section_title
;
 New Synthetic and Structural Aspects in the Chemistry of Alkylaluminum
 Fluorides. The Mutual Influence of Hard and Soft Ligands and the
 Hybridization as Rigorous Structural Criterion#
;
_journal_name_full 'Inorganic Chemistry'
_journal_page_first 4947
_journal_page_last 4955
_journal_paper_doi 10.1021/ic010131g
_journal_volume 40
_journal_year 2001
_chemical_formula_sum 'C12 H30 Al F2 N'
_chemical_formula_weight 253.35
_chemical_name_systematic
;
?
;
_space_group_IT_number 62
_symmetry_cell_setting orthorhombic
_symmetry_space_group_name_Hall '-P 2ac 2n'
_symmetry_space_group_name_H-M 'P n m a'
_atom_sites_solution_hydrogens geom
_atom_sites_solution_primary direct
_atom_sites_solution_secondary difmap
_audit_creation_method SHELXL-97
_cell_angle_alpha 90.00
_cell_angle_beta 90.00
_cell_angle_gamma 90.00
_cell_formula_units_Z 4
_cell_length_a 19.208(4)
_cell_length_b 8.783(2)
_cell_length_c 9.720(2)
_cell_measurement_reflns_used 1012
_cell_measurement_temperature 133(2)
_cell_measurement_theta_max 27.67
_cell_measurement_theta_min 2.35
_cell_volume 1639.8(6)
_computing_cell_refinement 'Siemens SAINT (V. 6.08b, BRUKER 1999)'
_computing_data_collection 'Siemens SMART (V.5.050, Siemens 1998)'
_computing_data_reduction 'Siemens SAINT (V. 6.08b, BRUKER 1999)'
_computing_molecular_graphics 'Bruker AXS SHELXTL (V. 5.10)'
_computing_publication_material 'SHELXL-97 (Sheldrick, 1997)'
_computing_structure_refinement 'SHELXL-97 (Sheldrick, 1997)'
_computing_structure_solution 'SHELXS-97 (Sheldrick, 1990)'
_diffrn_ambient_temperature 133(2)
_diffrn_detector_area_resol_mean '8.192 pixels/mm'
_diffrn_measured_fraction_theta_full 0.997
_diffrn_measured_fraction_theta_max 0.997
_diffrn_measurement_device_type 'STOE-Siemens-Huber four circle diffractometer'
_diffrn_measurement_method 'phi and omega scans'
_diffrn_radiation_monochromator graphite
_diffrn_radiation_source 'fine-focus sealed tube'
_diffrn_radiation_type MoK\a
_diffrn_radiation_wavelength 0.71073
_diffrn_reflns_av_R_equivalents 0.0364
_diffrn_reflns_av_sigmaI/netI 0.0197
_diffrn_reflns_limit_h_max 25
_diffrn_reflns_limit_h_min 0
_diffrn_reflns_limit_k_max 11
_diffrn_reflns_limit_k_min 0
_diffrn_reflns_limit_l_max 12
_diffrn_reflns_limit_l_min 0
_diffrn_reflns_number 68853
_diffrn_reflns_theta_full 27.67
_diffrn_reflns_theta_max 27.67
_diffrn_reflns_theta_min 2.35
_diffrn_standards_decay_% 0
_diffrn_standards_interval_count 0
_diffrn_standards_interval_time 0
_diffrn_standards_number 0
_exptl_absorpt_coefficient_mu 0.124
_exptl_absorpt_correction_T_max 0.9756
_exptl_absorpt_correction_T_min 0.9521
_exptl_absorpt_correction_type multi-scan
_exptl_crystal_colour colourless
_exptl_crystal_density_diffrn 1.026
_exptl_crystal_density_method 'not measured'
_exptl_crystal_description blocks
_exptl_crystal_F_000 560
_exptl_crystal_size_max 0.40
_exptl_crystal_size_mid 0.30
_exptl_crystal_size_min 0.20
_refine_diff_density_max 0.615
_refine_diff_density_min -0.388
_refine_diff_density_rms 0.057
_refine_ls_extinction_method none
_refine_ls_goodness_of_fit_ref 1.147
_refine_ls_hydrogen_treatment mixed
_refine_ls_matrix_type full
_refine_ls_number_parameters 109
_refine_ls_number_reflns 2033
_refine_ls_number_restraints 62
_refine_ls_restrained_S_all 1.142
_refine_ls_R_factor_all 0.0744
_refine_ls_R_factor_gt 0.0696
_refine_ls_shift/su_max 0.000
_refine_ls_shift/su_mean 0.000
_refine_ls_structure_factor_coef Fsqd
_refine_ls_weighting_details 'calc w=1/[\s^2^(Fo^2^)+(0.0811P)^2^+1.1400P] where P=(Fo^2^+2Fc^2^)/3'
_refine_ls_weighting_scheme calc
_refine_ls_wR_factor_gt 0.1816
_refine_ls_wR_factor_ref 0.1860
_reflns_number_gt 1882
_reflns_number_total 2033
_reflns_threshold_expression >2sigma(I)
_cod_data_source_file ic010131g_2.cif
_cod_data_source_block misch
_cod_database_code 4320244

loop_
_symmetry_equiv_pos_as_xyz
'x, y, z'
'-x+1/2, -y, z+1/2'
'-x, y+1/2, -z'
'x+1/2, -y+1/2, -z+1/2'
'-x, -y, -z'
'x-1/2, y, -z-1/2'
'x, -y-1/2, z'
'-x-1/2, y-1/2, z-1/2'

loop_
_atom_site_label
_atom_site_type_symbol
_atom_site_fract_x
_atom_site_fract_y
_atom_site_fract_z
_atom_site_U_iso_or_equiv
_atom_site_adp_type
_atom_site_occupancy
_atom_site_symmetry_multiplicity
_atom_site_calc_flag
_atom_site_refinement_flags
_atom_site_disorder_assembly
_atom_site_disorder_group
Al1 Al 0.35113(5) 0.2500 0.30292(9) 0.0370(3) Uani 1 2 d S . .
F1 F 0.39775(8) 0.40095(17) 0.36541(15) 0.0596(4) Uani 1 1 d . . .
C11 C 0.35185(19) 0.2500 0.0994(4) 0.0597(9) Uani 1 2 d SDU . .
H11A H 0.3262 0.1589 0.0673 0.072 Uiso 0.50 1 calc PR A -1
H11B H 0.3258 0.3405 0.0673 0.072 Uiso 0.50 1 calc PR A -1
C12 C 0.4239(2) 0.251(2) 0.0297(4) 0.0788(15) Uani 1 2 d SDU B -1
H12 H 0.4544 0.3283 0.0751 0.095 Uiso 0.50 1 calc PR B -1
C13 C 0.4210(6) 0.282(4) -0.1236(7) 0.179(11) Uani 0.50 1 d PDU B -1
H13A H 0.3815 0.2267 -0.1639 0.268 Uiso 0.50 1 calc PR B -1
H13B H 0.4643 0.2473 -0.1668 0.268 Uiso 1 2 calc SR B -1
H13C H 0.4151 0.3912 -0.1394 0.268 Uiso 0.50 1 calc PR B -1
C14 C 0.4579(4) 0.0977(12) 0.0378(8) 0.119(3) Uani 0.50 1 d PDU B -1
H14A H 0.4524 0.0565 0.1308 0.179 Uiso 0.50 1 calc PR B -1
H14B H 0.5075 0.1075 0.0163 0.179 Uiso 0.50 1 calc PR B -1
H14C H 0.4359 0.0288 -0.0286 0.179 Uiso 0.50 1 calc PR B -1
C21 C 0.25426(17) 0.2500 0.3767(4) 0.0577(9) Uani 1 2 d SDU . .
H21A H 0.2255 0.3118 0.3132 0.069 Uiso 0.50 1 calc PR B -1
H21B H 0.2368 0.1442 0.3709 0.069 Uiso 0.50 1 calc PR B -1
C22 C 0.2397(2) 0.3063(6) 0.5214(5) 0.0509(11) Uani 0.50 1 d PDU B -1
H22 H 0.2571 0.4133 0.5277 0.061 Uiso 0.50 1 calc PR B -1
C23 C 0.1624(3) 0.3079(8) 0.5594(7) 0.079(2) Uani 0.50 1 d PDU B -1
H23A H 0.1367 0.3697 0.4926 0.119 Uiso 0.50 1 calc PR B -1
H23B H 0.1566 0.3515 0.6516 0.119 Uiso 0.50 1 calc PR B -1
H23C H 0.1443 0.2036 0.5585 0.119 Uiso 0.50 1 calc PR B -1
C24 C 0.2786(3) 0.2136(18) 0.6264(5) 0.117(6) Uani 0.50 1 d PDU B -1
H24A H 0.3283 0.2130 0.6035 0.176 Uiso 0.50 1 calc PR B -1
H24B H 0.2609 0.1090 0.6262 0.176 Uiso 0.50 1 calc PR B -1
H24C H 0.2720 0.2585 0.7178 0.176 Uiso 0.50 1 calc PR B -1
N1 N 0.41048(11) 0.7500 0.5465(2) 0.0319(5) Uani 1 2 d S . .
C3 C 0.46002(15) 0.7500 0.4265(3) 0.0403(6) Uani 1 2 d S . .
H3A H 0.4524 0.6585 0.3708 0.060 Uiso 0.50 1 calc PR . .
H3B H 0.5080 0.7508 0.4606 0.060 Uiso 1 2 calc SR . .
H3C H 0.4519 0.8407 0.3701 0.060 Uiso 0.50 1 calc PR . .
C2 C 0.33731(15) 0.7500 0.4933(3) 0.0457(7) Uani 1 2 d S . .
H2A H 0.3297 0.8410 0.4369 0.069 Uiso 0.50 1 calc PR . .
H2B H 0.3047 0.7501 0.5709 0.069 Uiso 1 2 calc SR . .
H2C H 0.3296 0.6588 0.4371 0.069 Uiso 0.50 1 calc PR . .
C1 C 0.42278(12) 0.8890(2) 0.6318(2) 0.0437(5) Uani 1 1 d . . .
H1A H 0.4713 0.8905 0.6630 0.066 Uiso 1 1 calc R . .
H1B H 0.3917 0.8876 0.7117 0.066 Uiso 1 1 calc R . .
H1C H 0.4134 0.9800 0.5765 0.066 Uiso 1 1 calc R . .

loop_
_atom_site_aniso_label
_atom_site_aniso_U_11
_atom_site_aniso_U_22
_atom_site_aniso_U_33
_atom_site_aniso_U_23
_atom_site_aniso_U_13
_atom_site_aniso_U_12
Al1 0.0400(5) 0.0384(5) 0.0327(4) 0.000 0.0023(3) 0.000
F1 0.0629(9) 0.0544(8) 0.0614(9) -0.0167(7) 0.0058(7) -0.0171(7)
C11 0.053(2) 0.081(3) 0.0449(17) 0.000 -0.0038(15) 0.000
C12 0.071(3) 0.125(4) 0.0408(19) -0.006(14) 0.016(2) -0.022(9)
C13 0.200(9) 0.28(3) 0.056(3) 0.050(12) 0.055(5) 0.020(15)
C14 0.082(5) 0.192(9) 0.084(5) -0.029(6) 0.011(4) 0.046(6)
C21 0.0370(16) 0.083(3) 0.0525(19) 0.000 -0.0035(14) 0.000
C22 0.043(2) 0.060(3) 0.050(2) 0.0001(19) 0.0078(18) 0.0063(18)
C23 0.055(3) 0.101(5) 0.083(4) 0.002(3) 0.020(3) 0.016(3)
C24 0.084(4) 0.214(17) 0.054(3) 0.038(6) 0.018(3) 0.080(8)
N1 0.0322(11) 0.0308(11) 0.0329(11) 0.000 0.0032(9) 0.000
C3 0.0395(15) 0.0416(14) 0.0399(14) 0.000 0.0116(12) 0.000
C2 0.0328(14) 0.0550(18) 0.0494(17) 0.000 -0.0013(12) 0.000
C1 0.0524(12) 0.0351(10) 0.0437(11) -0.0072(9) 0.0038(9) -0.0024(9)

loop_
_atom_type_symbol
_atom_type_description
_atom_type_scat_dispersion_real
_atom_type_scat_dispersion_imag
_atom_type_scat_source
C C 0.0033 0.0016 'International Tables Vol C Tables 4.2.6.8 and 6.1.1.4'
H H 0.0000 0.0000 'International Tables Vol C Tables 4.2.6.8 and 6.1.1.4'
N N 0.0061 0.0033 'International Tables Vol C Tables 4.2.6.8 and 6.1.1.4'
F F 0.0171 0.0103 'International Tables Vol C Tables 4.2.6.8 and 6.1.1.4'
Al Al 0.0645 0.0514 'International Tables Vol C Tables 4.2.6.8 and 6.1.1.4'

loop_
_geom_angle_atom_site_label_1
_geom_angle_atom_site_label_2
_geom_angle_atom_site_label_3
_geom_angle
_geom_angle_site_symmetry_1
_geom_angle_site_symmetry_3
_geom_angle_publ_flag
F1 Al1 F1 101.56(12) . 7_565 ?
F1 Al1 C11 110.56(9) . . ?
F1 Al1 C11 110.56(9) 7_565 . ?
F1 Al1 C21 111.14(8) . . ?
F1 Al1 C21 111.14(8) 7_565 . ?
C11 Al1 C21 111.48(16) . . ?
C12 C11 Al1 116.5(3) . . ?
C14 C12 C13 103.2(13) . . ?
C14 C12 C11 111.3(9) . . ?
C13 C12 C11 113.5(6) . . ?
C22 C21 C22 38.0(4) . 7_565 ?
C22 C21 Al1 120.4(3) . . ?
C22 C21 Al1 120.4(3) 7_565 . ?
C24 C22 C21 111.1(5) . . ?
C24 C22 C23 108.9(5) . . ?
C21 C22 C23 114.0(4) . . ?
C1 N1 C1 109.5(2) . 7_575 ?
C1 N1 C2 109.87(14) . . ?
C1 N1 C2 109.88(15) 7_575 . ?
C1 N1 C3 109.26(14) . . ?
C1 N1 C3 109.26(14) 7_575 . ?
C2 N1 C3 109.0(2) . . ?

loop_
_geom_bond_atom_site_label_1
_geom_bond_atom_site_label_2
_geom_bond_distance
_geom_bond_site_symmetry_2
_geom_bond_publ_flag
Al1 F1 1.7114(14) . ?
Al1 F1 1.7114(14) 7_565 ?
Al1 C11 1.978(4) . ?
Al1 C21 1.994(4) . ?
C11 C12 1.541(5) . ?
C12 C14 1.496(15) . ?
C12 C13 1.516(8) . ?
C21 C22 1.517(5) . ?
C21 C22 1.517(5) 7_565 ?
C22 C24 1.504(9) . ?
C22 C23 1.530(6) . ?
N1 C1 1.495(2) . ?
N1 C1 1.495(2) 7_575 ?
N1 C2 1.498(4) . ?
N1 C3 1.505(3) . ?
